data_7235766
loop_
_publ_author_name
'Zheng, Xiaofang'
'Zhou, Li'
'Huang, Yumei'
'Wang, Chenggang'
'Duan, Jingui'
'Wen, Lili'
'Tian, Zhengfang'
'Li, Dongfeng'

_publ_section_title
;
 A series of metal--organic frameworks based on 5-(4-pyridyl)-isophthalic
 acid: selective sorption and fluorescence sensing
;
_journal_issue 31
_journal_name_full 'Journal of Materials Chemistry A'
_journal_page_first 12413
_journal_paper_doi 10.1039/C4TA01900H
_journal_volume 2
_journal_year 2014
_chemical_formula_sum 'C26 H20 N2 Ni2 O11'
_chemical_formula_weight 653.86
_space_group_IT_number 15
_space_group_name_Hall '-C 2yc'
_space_group_name_H-M_alt 'C 1 2/c 1'
_symmetry_cell_setting monoclinic
_symmetry_space_group_name_H-M 'C 1 2/c 1'
_atom_sites_solution_hydrogens geom
_atom_sites_solution_primary direct
_atom_sites_solution_secondary difmap
_audit_creation_method SHELXL-97
_cell_angle_alpha 90.00
_cell_angle_beta 96.196(6)
_cell_angle_gamma 90.00
_cell_formula_units_Z 4
_cell_length_a 17.298(8)
_cell_length_b 13.402(6)
_cell_length_c 18.056(8)
_cell_measurement_temperature 296(2)
_cell_volume 4161(3)
_computing_cell_refinement SMART
_computing_data_collection 'SMART (Bruker, 2000)'
_computing_data_reduction 'SAINT (Bruker, 2000)'
_computing_molecular_graphics SHELXTL
_computing_publication_material SHELXTL
_computing_structure_refinement SHELXTL
_computing_structure_solution 'SHELXTL (Bruker, 2000)'
_diffrn_ambient_temperature 296(2)
_diffrn_measured_fraction_theta_full 0.993
_diffrn_measured_fraction_theta_max 0.993
_diffrn_radiation_monochromator graphite
_diffrn_radiation_source 'fine-focus sealed tube'
_diffrn_radiation_type MoK\a
_diffrn_radiation_wavelength 0.71073
_diffrn_reflns_av_R_equivalents 0.0000
_diffrn_reflns_av_sigmaI/netI 0.0586
_diffrn_reflns_limit_h_max 20
_diffrn_reflns_limit_h_min -20
_diffrn_reflns_limit_k_max 15
_diffrn_reflns_limit_k_min 0
_diffrn_reflns_limit_l_max 21
_diffrn_reflns_limit_l_min 0
_diffrn_reflns_number 3640
_diffrn_reflns_theta_full 25.03
_diffrn_reflns_theta_max 25.03
_diffrn_reflns_theta_min 1.93
_exptl_absorpt_coefficient_mu 0.947
_exptl_absorpt_correction_T_max 0.9113
_exptl_absorpt_correction_T_min 0.8633
_exptl_absorpt_correction_type multi-scan
_exptl_absorpt_process_details 'SADABS; Bruker, 2000'
_exptl_crystal_density_diffrn 1.044
_exptl_crystal_density_method 'not measured'
_exptl_crystal_F_000 1336
_exptl_crystal_size_max 0.16
_exptl_crystal_size_mid 0.12
_exptl_crystal_size_min 0.10
_refine_diff_density_max 1.728
_refine_diff_density_min -0.660
_refine_diff_density_rms 0.099
_refine_ls_extinction_method none
_refine_ls_goodness_of_fit_ref 1.102
_refine_ls_hydrogen_treatment constr
_refine_ls_matrix_type full
_refine_ls_number_parameters 217
_refine_ls_number_reflns 3640
_refine_ls_number_restraints 1
_refine_ls_restrained_S_all 1.104
_refine_ls_R_factor_all 0.0739
_refine_ls_R_factor_gt 0.0607
_refine_ls_shift/su_max 0.000
_refine_ls_shift/su_mean 0.000
_refine_ls_structure_factor_coef Fsqd
_refine_ls_weighting_details 'calc w=1/[\s^2^(Fo^2^)+(0.1178P)^2^+0.0000P] where P=(Fo^2^+2Fc^2^)/3'
_refine_ls_weighting_scheme calc
_refine_ls_wR_factor_gt 0.1795
_refine_ls_wR_factor_ref 0.1903
_reflns_number_gt 2751
_reflns_number_total 3640
_reflns_threshold_expression >2sigma(I)
_cod_data_source_file c4ta01900h2.cif
_cod_data_source_block 1
_cod_depositor_comments
;
The following automatic conversions were performed:

data item '_symmetry_cell_setting' value 'Monoclinic ' was changed to
'monoclinic' in accordance with the
/home/saulius/struct/COD-crude-data/automatic-downloads/DataCite-retrospective/RSC/depositions/lib/dictionaries/cif_core.dic
dictionary named 'cif_core.dic' version 2.4.2 last updated on
2011-04-26.

Automatic conversion script
Id: cif_fix_values 6909 2019-04-08 15:41:33Z antanas 
;
_cod_original_sg_symbol_H-M C2/c
_cod_database_code 7235766

loop_
_symmetry_equiv_pos_as_xyz
'x, y, z'
'-x, y, -z+1/2'
'x+1/2, y+1/2, z'
'-x+1/2, y+1/2, -z+1/2'
'-x, -y, -z'
'x, -y, z-1/2'
'-x+1/2, -y+1/2, -z'
'x+1/2, -y+1/2, z-1/2'

loop_
_atom_site_label
_atom_site_type_symbol
_atom_site_fract_x
_atom_site_fract_y
_atom_site_fract_z
_atom_site_U_iso_or_equiv
_atom_site_adp_type
_atom_site_occupancy
_atom_site_symmetry_multiplicity
_atom_site_calc_flag
_atom_site_refinement_flags
_atom_site_disorder_assembly
_atom_site_disorder_group
Ni1 Ni 1.04044(3) 0.30594(4) 0.16562(3) 0.0271(2) Uani 1 1 d . . .
C1 C 0.8319(3) -0.0330(3) 0.0817(3) 0.0400(11) Uani 1 1 d D . .
C2 C 0.7610(3) -0.0546(3) 0.1071(3) 0.0500(13) Uani 1 1 d . A .
H2 H 0.7302 -0.1054 0.0847 0.060 Uiso 1 1 calc R . .
C3 C 0.7349(2) -0.0006(3) 0.1663(3) 0.0429(12) Uani 1 1 d . . .
C4 C 0.7789(2) 0.0782(3) 0.1978(3) 0.0386(10) Uani 1 1 d . A .
H4 H 0.7621 0.1141 0.2371 0.046 Uiso 1 1 calc R . .
C5 C 0.8493(2) 0.1032(3) 0.1696(2) 0.0354(10) Uani 1 1 d . . .
C6 C 0.8740(3) 0.0486(3) 0.1130(3) 0.0433(12) Uani 1 1 d . A .
H6 H 0.9203 0.0661 0.0946 0.052 Uiso 1 1 calc R . .
C7 C 0.8598(2) -0.0946(3) 0.0199(2) 0.033(3) Uani 0.75 1 d PGD A 1
C8 C 0.80947(17) -0.1335(3) -0.0382(3) 0.0475(16) Uani 0.75 1 d PG A 1
H8 H 0.7567 -0.1183 -0.0418 0.057 Uiso 0.75 1 calc PR A 1
C9 C 0.8380(2) -0.1951(3) -0.0909(2) 0.0431(15) Uani 0.75 1 d PG A 1
H9 H 0.8044 -0.2211 -0.1297 0.052 Uiso 0.75 1 calc PR A 1
N1 N 0.9168(2) -0.2177(3) -0.0855(2) 0.033(5) Uani 0.75 1 d PG . 1
C10 C 0.96711(17) -0.1788(3) -0.0274(3) 0.0470(17) Uani 0.75 1 d PG A 1
H10 H 1.0198 -0.1940 -0.0238 0.056 Uiso 0.75 1 calc PR A 1
C11 C 0.9386(2) -0.1173(3) 0.0253(2) 0.0519(17) Uani 0.75 1 d PG A 1
H11 H 0.9722 -0.0912 0.0642 0.062 Uiso 0.75 1 calc PR A 1
C12 C 0.6585(3) -0.0317(3) 0.1918(3) 0.0445(12) Uani 1 1 d . A .
C13 C 0.9004(2) 0.1872(3) 0.2028(2) 0.0292(9) Uani 1 1 d . A .
C7' C 0.8678(7) -0.1002(7) 0.0338(5) 0.033(8) Uani 0.25 1 d PGD A 2
C8' C 0.8697(6) -0.2035(7) 0.0409(5) 0.023(3) Uani 0.25 1 d PG A 2
H8' H 0.8548 -0.2334 0.0836 0.027 Uiso 0.25 1 calc PR A 2
C9' C 0.8939(7) -0.2620(5) -0.0159(6) 0.043(4) Uani 0.25 1 d PG A 2
H9' H 0.8951 -0.3311 -0.0111 0.052 Uiso 0.25 1 calc PR A 2
N1' N 0.9162(7) -0.2172(6) -0.0797(5) 0.033(15) Uani 0.25 1 d PG . 2
C10' C 0.9143(6) -0.1139(7) -0.0868(5) 0.018(3) Uani 0.25 1 d PG A 2
H10' H 0.9292 -0.0840 -0.1295 0.021 Uiso 0.25 1 calc PR A 2
C11' C 0.8901(6) -0.0554(5) -0.0300(6) 0.026(3) Uani 0.25 1 d PG A 2
H11' H 0.8888 0.0137 -0.0348 0.031 Uiso 0.25 1 calc PR A 2
O1 O 0.62180(18) -0.0944(2) 0.14971(19) 0.0509(9) Uani 1 1 d . . .
O2 O 0.63674(19) 0.0024(3) 0.2499(2) 0.0625(11) Uani 1 1 d . . .
O3 O 0.95715(18) 0.2049(2) 0.1676(2) 0.0473(9) Uani 1 1 d . . .
O4 O 0.88291(16) 0.2314(2) 0.25860(17) 0.0407(8) Uani 1 1 d . . .
O5 O 0.9673(2) 0.3801(3) 0.0842(2) 0.0726(12) Uani 1 1 d . . .
H5A H 0.9468 0.4311 0.0620 0.087 Uiso 1 1 d R A .
H5B H 0.9329 0.3348 0.0828 0.087 Uiso 1 1 d R . .
O6 O 1.0000 0.3975(3) 0.2500 0.0304(9) Uani 1 2 d S . .
H6A H 0.9785 0.4104 0.2891 0.036 Uiso 0.50 1 d PR A .
H6B H 1.0288 0.4467 0.2418 0.036 Uiso 0.50 1 d PR . .

loop_
_atom_site_aniso_label
_atom_site_aniso_U_11
_atom_site_aniso_U_22
_atom_site_aniso_U_33
_atom_site_aniso_U_23
_atom_site_aniso_U_13
_atom_site_aniso_U_12
Ni1 0.0222(3) 0.0316(4) 0.0291(4) -0.0003(2) 0.0100(2) -0.00462(19)
C1 0.036(2) 0.040(2) 0.048(3) -0.010(2) 0.022(2) -0.0126(19)
C2 0.040(3) 0.042(3) 0.073(4) -0.022(3) 0.028(2) -0.017(2)
C3 0.031(2) 0.043(3) 0.059(3) -0.013(2) 0.023(2) -0.009(2)
C4 0.032(2) 0.043(3) 0.045(3) -0.014(2) 0.0195(19) -0.0036(19)
C5 0.028(2) 0.036(2) 0.044(3) -0.007(2) 0.0151(18) -0.0091(18)
C6 0.036(2) 0.045(3) 0.054(3) -0.006(2) 0.029(2) -0.011(2)
C7 0.030(5) 0.034(6) 0.037(4) -0.004(4) 0.014(4) -0.007(4)
C8 0.041(3) 0.057(4) 0.046(4) -0.011(3) 0.015(3) -0.006(3)
C9 0.037(3) 0.055(4) 0.039(4) -0.004(3) 0.011(3) -0.006(3)
N1 0.025(11) 0.041(13) 0.034(7) -0.001(7) 0.013(7) -0.007(9)
C10 0.044(4) 0.053(4) 0.047(4) -0.013(3) 0.017(3) -0.009(3)
C11 0.047(4) 0.062(4) 0.051(4) -0.016(4) 0.019(3) -0.016(3)
C12 0.037(2) 0.041(3) 0.060(3) -0.008(2) 0.025(2) -0.009(2)
C13 0.024(2) 0.033(2) 0.031(2) -0.0004(18) 0.0073(17) -0.0047(16)
C7' 0.030(14) 0.034(18) 0.037(12) -0.004(11) 0.014(11) -0.007(12)
C8' 0.026(8) 0.019(8) 0.024(8) -0.002(6) 0.010(6) -0.003(6)
C9' 0.037(9) 0.055(12) 0.039(11) -0.004(9) 0.011(8) -0.006(9)
N1' 0.03(3) 0.04(4) 0.03(2) 0.00(2) 0.01(2) -0.01(3)
C10' 0.021(7) 0.018(7) 0.015(7) 0.000(6) 0.006(5) 0.001(6)
C11' 0.029(8) 0.026(8) 0.027(9) 0.002(7) 0.020(7) 0.002(6)
O1 0.0474(18) 0.051(2) 0.059(2) -0.0236(17) 0.0286(16) -0.0216(16)
O2 0.0447(19) 0.088(3) 0.061(2) -0.036(2) 0.0338(17) -0.0249(19)
O3 0.0420(18) 0.056(2) 0.049(2) -0.0183(16) 0.0257(16) -0.0243(15)
O4 0.0325(16) 0.0527(19) 0.0395(19) -0.0109(16) 0.0158(14) -0.0100(14)
O5 0.072(3) 0.069(2) 0.072(3) 0.008(2) -0.013(2) 0.019(2)
O6 0.0276(19) 0.036(2) 0.032(2) 0.000 0.0217(16) 0.000

loop_
_atom_type_symbol
_atom_type_description
_atom_type_scat_dispersion_real
_atom_type_scat_dispersion_imag
_atom_type_scat_source
C C 0.0033 0.0016 'International Tables Vol C Tables 4.2.6.8 and 6.1.1.4'
H H 0.0000 0.0000 'International Tables Vol C Tables 4.2.6.8 and 6.1.1.4'
N N 0.0061 0.0033 'International Tables Vol C Tables 4.2.6.8 and 6.1.1.4'
O O 0.0106 0.0060 'International Tables Vol C Tables 4.2.6.8 and 6.1.1.4'
Ni Ni 0.3393 1.1124 'International Tables Vol C Tables 4.2.6.8 and 6.1.1.4'

loop_
_geom_angle_atom_site_label_1
_geom_angle_atom_site_label_2
_geom_angle_atom_site_label_3
_geom_angle
_geom_angle_site_symmetry_1
_geom_angle_site_symmetry_3
O3 Ni1 O1 172.74(14) . 3
O3 Ni1 O4 94.24(14) . 2_755
O1 Ni1 O4 90.41(14) 3 2_755
O3 Ni1 N1 86.4(2) . 5_755
O1 Ni1 N1 88.3(2) 3 5_755
O4 Ni1 N1 86.2(5) 2_755 5_755
O3 Ni1 O5 87.22(16) . .
O1 Ni1 O5 87.85(17) 3 .
O4 Ni1 O5 176.62(14) 2_755 .
N1 Ni1 O5 90.8(5) 5_755 .
O3 Ni1 O6 94.88(12) . .
O1 Ni1 O6 90.49(12) 3 .
O4 Ni1 O6 92.39(11) 2_755 .
N1 Ni1 O6 178.2(3) 5_755 .
O5 Ni1 O6 90.51(13) . .
O3 Ni1 N1' 86.9(5) . 5_755
O1 Ni1 N1' 87.7(5) 3 5_755
O4 Ni1 N1' 87.8(11) 2_755 5_755
N1 Ni1 N1' 1.7(12) 5_755 5_755
O5 Ni1 N1' 89.3(11) . 5_755
O6 Ni1 N1' 178.2(5) . 5_755
C2 C1 C6 118.0(4) . .
C2 C1 C7' 121.7(6) . .
C6 C1 C7' 119.6(6) . .
C2 C1 C7 119.7(4) . .
C6 C1 C7 122.2(4) . .
C7' C1 C7 10.7(5) . .
C1 C2 C3 120.9(4) . .
C1 C2 H2 119.6 . .
C3 C2 H2 119.6 . .
C4 C3 C2 119.8(4) . .
C4 C3 C12 123.2(4) . .
C2 C3 C12 117.0(4) . .
C3 C4 C5 119.4(4) . .
C3 C4 H4 120.3 . .
C5 C4 H4 120.3 . .
C6 C5 C4 119.7(4) . .
C6 C5 C13 118.6(4) . .
C4 C5 C13 121.6(4) . .
C5 C6 C1 122.1(4) . .
C5 C6 H6 118.9 . .
C1 C6 H6 118.9 . .
C8 C7 C11 120.0 . .
C8 C7 C1 122.6(3) . .
C11 C7 C1 117.2(3) . .
C7 C8 C9 120.0 . .
C7 C8 H8 120.0 . .
C9 C8 H8 120.0 . .
C8 C9 N1 120.0 . .
C8 C9 H9 120.0 . .
N1 C9 H9 120.0 . .
C10 N1 C9 120.0 . .
C10 N1 Ni1 120.1(2) . 5_755
C9 N1 Ni1 119.9(2) . 5_755
N1 C10 C11 120.0 . .
N1 C10 H10 120.0 . .
C11 C10 H10 120.0 . .
C10 C11 C7 120.0 . .
C10 C11 H11 120.0 . .
C7 C11 H11 120.0 . .
O2 C12 O1 125.3(4) . .
O2 C12 C3 120.9(4) . .
O1 C12 C3 113.8(4) . .
O4 C13 O3 126.8(4) . .
O4 C13 C5 119.7(4) . .
O3 C13 C5 113.4(4) . .
C8' C7' C11' 120.0 . .
C8' C7' C1 125.2(6) . .
C11' C7' C1 113.9(7) . .
C7' C8' C9' 120.0 . .
C7' C8' H8' 120.0 . .
C9' C8' H8' 120.0 . .
C8' C9' N1' 120.0 . .
C8' C9' H9' 120.0 . .
N1' C9' H9' 120.0 . .
C10' N1' C9' 120.0 . .
C10' N1' Ni1 119.4(5) . 5_755
C9' N1' Ni1 120.6(5) . 5_755
N1' C10' C11' 120.0 . .
N1' C10' H10' 120.0 . .
C11' C10' H10' 120.0 . .
C10' C11' C7' 120.0 . .
C10' C11' H11' 120.0 . .
C7' C11' H11' 120.0 . .
C12 O1 Ni1 133.0(3) . 3_445
C13 O3 Ni1 138.8(3) . .
C13 O4 Ni1 125.4(3) . 2_755
Ni1 O5 H5A 155.0 . .
Ni1 O5 H5B 92.8 . .
H5A O5 H5B 107.7 . .
Ni1 O6 Ni1 109.75(17) . 2_755
Ni1 O6 H6A 156.4 . .
Ni1 O6 H6A 46.9 2_755 .
Ni1 O6 H6B 94.5 . .
Ni1 O6 H6B 144.6 2_755 .
H6A O6 H6B 107.7 . .

loop_
_geom_bond_atom_site_label_1
_geom_bond_atom_site_label_2
_geom_bond_distance
_geom_bond_site_symmetry_2
Ni1 O3 1.980(3) .
Ni1 O1 1.984(3) 3
Ni1 O4 2.059(3) 2_755
Ni1 N1 2.066(13) 5_755
Ni1 O5 2.086(4) .
Ni1 O6 2.132(2) .
Ni1 N1' 2.15(4) 5_755
C1 C2 1.386(6) .
C1 C6 1.399(6) .
C1 C7' 1.435(8) .
C1 C7 1.507(5) .
C2 C3 1.406(6) .
C2 H2 0.9300 .
C3 C4 1.386(6) .
C3 C12 1.504(6) .
C4 C5 1.410(5) .
C4 H4 0.9300 .
C5 C6 1.363(6) .
C5 C13 1.514(5) .
C6 H6 0.9300 .
C7 C8 1.3900 .
C7 C11 1.3900 .
C8 C9 1.3900 .
C8 H8 0.9300 .
C9 N1 1.3900 .
C9 H9 0.9300 .
N1 C10 1.3900 .
N1 Ni1 2.066(3) 5_755
C10 C11 1.3900 .
C10 H10 0.9300 .
C11 H11 0.9300 .
C12 O2 1.239(6) .
C12 O1 1.258(5) .
C13 O4 1.234(5) .
C13 O3 1.250(5) .
C7' C8' 1.3900 .
C7' C11' 1.3900 .
C8' C9' 1.3900 .
C8' H8' 0.9300 .
C9' N1' 1.3900 .
C9' H9' 0.9300 .
N1' C10' 1.3900 .
N1' Ni1 2.153(7) 5_755
C10' C11' 1.3900 .
C10' H10' 0.9300 .
C11' H11' 0.9300 .
O1 Ni1 1.984(3) 3_445
O4 Ni1 2.059(3) 2_755
O5 H5A 0.8500 .
O5 H5B 0.8500 .
O6 Ni1 2.132(2) 2_755
O6 H6A 0.8500 .
O6 H6B 0.8500 .

loop_
_geom_torsion_atom_site_label_1
_geom_torsion_atom_site_label_2
_geom_torsion_atom_site_label_3
_geom_torsion_atom_site_label_4
_geom_torsion
_geom_torsion_site_symmetry_1
_geom_torsion_site_symmetry_4
C6 C1 C2 C3 -4.6(8) . .
C7' C1 C2 C3 165.6(7) . .
C7 C1 C2 C3 177.8(5) . .
C1 C2 C3 C4 2.8(8) . .
C1 C2 C3 C12 -177.9(5) . .
C2 C3 C4 C5 0.2(7) . .
C12 C3 C4 C5 -179.0(5) . .
C3 C4 C5 C6 -1.4(7) . .
C3 C4 C5 C13 -178.8(4) . .
C4 C5 C6 C1 -0.5(7) . .
C13 C5 C6 C1 177.0(4) . .
C2 C1 C6 C5 3.4(8) . .
C7' C1 C6 C5 -166.9(7) . .
C7 C1 C6 C5 -179.0(5) . .
C2 C1 C7 C8 34.8(6) . .
C6 C1 C7 C8 -142.7(4) . .
C7' C1 C7 C8 138(3) . .
C2 C1 C7 C11 -141.1(4) . .
C6 C1 C7 C11 41.3(6) . .
C7' C1 C7 C11 -38(3) . .
C11 C7 C8 C9 0.0 . .
C1 C7 C8 C9 -175.8(4) . .
C7 C8 C9 N1 0.0 . .
C8 C9 N1 C10 0.0 . .
C8 C9 N1 Ni1 -178.2(3) . 5_755
C9 N1 C10 C11 0.0 . .
Ni1 N1 C10 C11 178.2(3) 5_755 .
N1 C10 C11 C7 0.0 . .
C8 C7 C11 C10 0.0 . .
C1 C7 C11 C10 176.1(4) . .
C4 C3 C12 O2 -11.0(8) . .
C2 C3 C12 O2 169.8(5) . .
C4 C3 C12 O1 169.9(4) . .
C2 C3 C12 O1 -9.3(7) . .
C6 C5 C13 O4 -173.1(4) . .
C4 C5 C13 O4 4.4(6) . .
C6 C5 C13 O3 8.1(6) . .
C4 C5 C13 O3 -174.4(4) . .
C2 C1 C7' C8' -40.7(11) . .
C6 C1 C7' C8' 129.3(7) . .
C7 C1 C7' C8' -123(3) . .
C2 C1 C7' C11' 128.7(6) . .
C6 C1 C7' C11' -61.3(8) . .
C7 C1 C7' C11' 46(2) . .
C11' C7' C8' C9' 0.0 . .
C1 C7' C8' C9' 168.7(12) . .
C7' C8' C9' N1' 0.0 . .
C8' C9' N1' C10' 0.0 . .
C8' C9' N1' Ni1 176.7(9) . 5_755
C9' N1' C10' C11' 0.0 . .
Ni1 N1' C10' C11' -176.8(8) 5_755 .
N1' C10' C11' C7' 0.0 . .
C8' C7' C11' C10' 0.0 . .
C1 C7' C11' C10' -169.9(10) . .
O2 C12 O1 Ni1 -22.0(8) . 3_445
C3 C12 O1 Ni1 157.1(3) . 3_445
O4 C13 O3 Ni1 -7.6(8) . .
C5 C13 O3 Ni1 171.1(3) . .
O1 Ni1 O3 C13 -140.4(10) 3 .
O4 Ni1 O3 C13 89.9(5) 2_755 .
N1 Ni1 O3 C13 175.8(7) 5_755 .
O5 Ni1 O3 C13 -93.2(5) . .
O6 Ni1 O3 C13 -2.9(5) . .
N1' Ni1 O3 C13 177.4(12) 5_755 .
O3 C13 O4 Ni1 -26.1(6) . 2_755
C5 C13 O4 Ni1 155.3(3) . 2_755
O3 Ni1 O6 Ni1 38.85(11) . 2_755
O1 Ni1 O6 Ni1 -146.05(11) 3 2_755
O4 Ni1 O6 Ni1 -55.62(9) 2_755 2_755
N1 Ni1 O6 Ni1 -96(13) 5_755 2_755
O5 Ni1 O6 Ni1 126.10(12) . 2_755
N1' Ni1 O6 Ni1 -151(37) 5_755 2_755

loop_
_platon_squeeze_void_nr
_platon_squeeze_void_average_x
_platon_squeeze_void_average_y
_platon_squeeze_void_average_z
_platon_squeeze_void_volume
_platon_squeeze_void_count_electrons
_platon_squeeze_void_content
1 -0.001 -0.390 0.235 1758 525 ' '
